data_4315053
loop_
_publ_author_name
'Hai-Ying Wang'
'Jun-Yan Cheng'
'Jian-Ping Ma'
'Yu-Bin Dong'
'Ru-Qi Huang'

_publ_section_title
;
 Synthesis and Characterization of New Coordination Polymers with Tunable
 Luminescent Properties Generated from Bent 1,2,4-Triazole-Bridged
 N,N'-Dioxides and Ln(III) Salts
;
_journal_name_full 'Inorganic Chemistry'
_journal_page_first 2416
_journal_page_last 2426
_journal_paper_doi 10.1021/ic902311g
_journal_volume 49
_journal_year 2010
_chemical_formula_sum 'C24 H30 Cl3 La N12 O21'
_chemical_formula_weight 1067.86
_chemical_name_systematic
; 
 ? 
;
_space_group_IT_number 56
_symmetry_cell_setting orthorhombic
_symmetry_space_group_name_Hall '-P 2ab 2ac'
_symmetry_space_group_name_H-M 'P c c n'
_atom_sites_solution_hydrogens geom
_atom_sites_solution_primary direct
_atom_sites_solution_secondary difmap
_audit_creation_method SHELXL-97
_cell_angle_alpha 90.00
_cell_angle_beta 90.00
_cell_angle_gamma 90.00
_cell_formula_units_Z 4
_cell_length_a 26.835(7)
_cell_length_b 6.8826(18)
_cell_length_c 20.754(5)
_cell_measurement_reflns_used 8163
_cell_measurement_temperature 298(2)
_cell_measurement_theta_max 28.164
_cell_measurement_theta_min 2.481
_cell_volume 3833.2(17)
_computing_cell_refinement 'Bruker SMART'
_computing_data_collection 'Bruker SMART'
_computing_data_reduction 'Bruker SAINT'
_computing_molecular_graphics 'Bruker SHELXTL'
_computing_publication_material 'Bruker SHELXTL'
_computing_structure_refinement 'SHELXL-97 (Sheldrick, 1997)'
_computing_structure_solution 'SHELXS-97 (Sheldrick, 1990)'
_diffrn_ambient_temperature 298(2)
_diffrn_measured_fraction_theta_full 0.999
_diffrn_measured_fraction_theta_max 0.999
_diffrn_measurement_device_type 'CCD area detector'
_diffrn_measurement_method 'phi and omega scans'
_diffrn_radiation_monochromator graphite
_diffrn_radiation_source 'fine-focus sealed tube'
_diffrn_radiation_type MoK\a
_diffrn_radiation_wavelength 0.71073
_diffrn_reflns_av_R_equivalents 0.0330
_diffrn_reflns_av_sigmaI/netI 0.0234
_diffrn_reflns_limit_h_max 31
_diffrn_reflns_limit_h_min -22
_diffrn_reflns_limit_k_max 8
_diffrn_reflns_limit_k_min -7
_diffrn_reflns_limit_l_max 24
_diffrn_reflns_limit_l_min -24
_diffrn_reflns_number 17551
_diffrn_reflns_theta_full 25.03
_diffrn_reflns_theta_max 25.03
_diffrn_reflns_theta_min 1.52
_exptl_absorpt_coefficient_mu 1.424
_exptl_absorpt_correction_T_max 0.8946
_exptl_absorpt_correction_T_min 0.5362
_exptl_absorpt_correction_type multi-scan
_exptl_absorpt_process_details sadabs
_exptl_crystal_colour colourless
_exptl_crystal_density_diffrn 1.850
_exptl_crystal_density_method 'not measured'
_exptl_crystal_description block
_exptl_crystal_F_000 2136
_exptl_crystal_size_max 0.50
_exptl_crystal_size_mid 0.18
_exptl_crystal_size_min 0.08
_refine_diff_density_max 0.804
_refine_diff_density_min -1.505
_refine_diff_density_rms 0.088
_refine_ls_extinction_method none
_refine_ls_goodness_of_fit_ref 1.098
_refine_ls_hydrogen_treatment constr
_refine_ls_matrix_type full
_refine_ls_number_parameters 286
_refine_ls_number_reflns 3384
_refine_ls_number_restraints 6
_refine_ls_restrained_S_all 1.097
_refine_ls_R_factor_all 0.0470
_refine_ls_R_factor_gt 0.0433
_refine_ls_shift/su_max 0.001
_refine_ls_shift/su_mean 0.000
_refine_ls_structure_factor_coef Fsqd
_refine_ls_weighting_details 'calc w=1/[\s^2^(Fo^2^)+(0.0565P)^2^+12.3839P] where P=(Fo^2^+2Fc^2^)/3'
_refine_ls_weighting_scheme calc
_refine_ls_wR_factor_gt 0.1145
_refine_ls_wR_factor_ref 0.1172
_reflns_number_gt 3106
_reflns_number_total 3384
_reflns_threshold_expression >2sigma(I)
_cod_data_source_file ic902311g_si_001_02.cif
_cod_data_source_block 1
_cod_depositor_comments
;
The following automatic conversions were performed:

'_symmetry_cell_setting' value 'Orthorhombic' changed to
'orthorhombic' according to the built-in table from CIF Core
dictionary named 'cif_core.dic' version 2.4.1 from 2010-06-29.

Automatic conversion script
Id: cif_fix_values 1646 2011-03-28 12:23:43Z adriana 
;
_cod_database_code 4315053

loop_
_symmetry_equiv_pos_as_xyz
'x, y, z'
'-x+1/2, -y+1/2, z'
'-x, y+1/2, -z+1/2'
'x+1/2, -y, -z+1/2'
'-x, -y, -z'
'x-1/2, y-1/2, -z'
'x, -y-1/2, z-1/2'
'-x-1/2, y, z-1/2'

loop_
_atom_site_label
_atom_site_type_symbol
_atom_site_fract_x
_atom_site_fract_y
_atom_site_fract_z
_atom_site_U_iso_or_equiv
_atom_site_adp_type
_atom_site_occupancy
_atom_site_symmetry_multiplicity
_atom_site_calc_flag
_atom_site_refinement_flags
_atom_site_disorder_assembly
_atom_site_disorder_group
La1 La 0.2500 0.7500 0.143673(16) 0.02492(15) Uani 1 2 d S . .
N1 N 0.33285(15) -0.3522(6) 0.52004(18) 0.0337(9) Uani 1 1 d . . .
N2 N 0.33552(15) -0.0688(6) 0.32999(18) 0.0366(9) Uani 1 1 d . . .
N3 N 0.34189(14) 0.0922(6) 0.29087(18) 0.0363(9) Uani 1 1 d . . .
N4 N 0.38984(15) 0.1269(6) 0.37425(18) 0.0338(9) Uani 1 1 d . . .
N5 N 0.4207(2) 0.2191(7) 0.4200(3) 0.0652(16) Uani 1 1 d . . .
H5A H 0.4483 0.1488 0.4261 0.098 Uiso 1 1 d R . .
H5B H 0.4041 0.2292 0.4573 0.098 Uiso 1 1 d R . .
N6 N 0.36896(13) 0.6510(6) 0.21988(17) 0.0308(8) Uani 1 1 d . . .
O1 O 0.33781(13) 0.7313(5) 0.17899(17) 0.0404(8) Uani 1 1 d . B .
O3 O 0.29810(12) 0.4564(6) 0.09114(16) 0.0457(9) Uani 1 1 d . B .
O4 O 0.2500 0.7500 0.2687(2) 0.0527(16) Uani 1 2 d S B .
O5 O 0.29244(13) -0.4064(5) 0.55148(16) 0.0449(9) Uani 1 1 d . . .
O6 O 0.4817(2) 0.4807(8) 0.1293(3) 0.0881(16) Uani 1 1 d . . .
O7 O 0.4017(2) 0.4213(13) 0.0924(4) 0.150(3) Uani 1 1 d . . .
O8 O 0.4437(3) 0.1910(13) 0.1486(3) 0.152(4) Uani 1 1 d . . .
O9 O 0.4661(2) 0.2676(10) 0.0476(3) 0.101(2) Uani 1 1 d . . .
O10 O 0.2656(2) 0.4084(10) 0.3870(3) 0.103(2) Uani 1 1 d . . .
O11 O 0.29101(17) 0.1903(7) 0.4646(2) 0.0635(12) Uani 1 1 d . . .
C1 C 0.36454(17) -0.0461(7) 0.3799(2) 0.0314(10) Uani 1 1 d . . .
C2 C 0.37006(16) -0.1765(7) 0.4351(2) 0.0319(10) Uani 1 1 d . . .
C3 C 0.32805(19) -0.2382(7) 0.4679(2) 0.0339(11) Uani 1 1 d . . .
H3 H 0.2966 -0.2007 0.4539 0.041 Uiso 1 1 calc R . .
C4 C 0.3777(2) -0.4094(8) 0.5415(2) 0.0444(12) Uani 1 1 d . . .
H4 H 0.3800 -0.4876 0.5779 0.053 Uiso 1 1 calc R . .
C5 C 0.4199(2) -0.3530(10) 0.5099(3) 0.0544(15) Uani 1 1 d . . .
H5 H 0.4510 -0.3936 0.5245 0.065 Uiso 1 1 calc R . .
C6 C 0.4164(2) -0.2352(8) 0.4561(3) 0.0457(13) Uani 1 1 d . . .
H6 H 0.4449 -0.1961 0.4343 0.055 Uiso 1 1 calc R . .
C7 C 0.37420(17) 0.2067(7) 0.3186(2) 0.0314(10) Uani 1 1 d . B .
C8 C 0.38981(17) 0.3966(7) 0.2921(2) 0.0303(10) Uani 1 1 d . . .
C9 C 0.43525(18) 0.4833(9) 0.3031(2) 0.0428(12) Uani 1 1 d . B .
H9 H 0.4581 0.4264 0.3310 0.051 Uiso 1 1 calc R . .
C10 C 0.44653(19) 0.6550(9) 0.2724(3) 0.0455(13) Uani 1 1 d . . .
H10 H 0.4768 0.7159 0.2803 0.055 Uiso 1 1 calc R B .
C11 C 0.41346(19) 0.7363(7) 0.2303(2) 0.0373(11) Uani 1 1 d . B .
H11 H 0.4216 0.8506 0.2089 0.045 Uiso 1 1 calc R . .
C12 C 0.35670(16) 0.4863(7) 0.2504(2) 0.0300(10) Uani 1 1 d . B .
H12 H 0.3255 0.4315 0.2436 0.036 Uiso 1 1 calc R . .
Cl1 Cl 0.44805(5) 0.3402(2) 0.10530(6) 0.0499(4) Uani 1 1 d . . .
H3A H 0.2866 0.4288 0.0612 0.060 Uiso 1 1 d R . .
H4A H 0.2767 0.7859 0.2843 0.060 Uiso 1 1 d R . .
H3B H 0.3280 0.4571 0.0986 0.060 Uiso 1 1 d R . .
Cl2 Cl 0.2500 0.2500 0.42474(9) 0.0516(5) Uani 1 2 d S . .
H2A H 0.2902 1.0702 0.2173 0.062 Uiso 0.50 1 d PR A 1
H2B H 0.2990 1.1075 0.1441 0.062 Uiso 0.50 1 d PR A 1
O2 O 0.2845(6) 1.087(3) 0.1798(8) 0.027(3) Uani 0.50 1 d P B 1
H2C H 0.3047 1.0890 0.1941 0.032 Uiso 0.50 1 d PR B 2
H2D H 0.2692 1.1862 0.1726 0.032 Uiso 0.50 1 d PR B 2
O2' O 0.2728(8) 1.077(4) 0.1911(11) 0.054(6) Uani 0.50 1 d PU B 2

loop_
_atom_site_aniso_label
_atom_site_aniso_U_11
_atom_site_aniso_U_22
_atom_site_aniso_U_33
_atom_site_aniso_U_23
_atom_site_aniso_U_13
_atom_site_aniso_U_12
La1 0.0246(2) 0.0286(2) 0.0215(2) 0.000 0.000 0.00176(14)
N1 0.038(2) 0.031(2) 0.032(2) -0.0056(17) 0.0109(17) 0.0015(18)
N2 0.036(2) 0.042(2) 0.031(2) 0.0017(18) -0.0032(17) -0.0023(18)
N3 0.034(2) 0.040(2) 0.035(2) 0.0034(18) -0.0070(17) -0.0055(18)
N4 0.038(2) 0.036(2) 0.0269(18) 0.0022(17) -0.0093(17) -0.0038(18)
N5 0.092(4) 0.055(3) 0.048(3) 0.009(2) -0.034(3) -0.022(3)
N6 0.0287(19) 0.034(2) 0.0292(19) -0.0014(17) -0.0040(15) 0.0025(17)
O1 0.0339(18) 0.042(2) 0.045(2) 0.0121(16) -0.0107(16) 0.0026(15)
O3 0.0315(18) 0.065(3) 0.0408(18) -0.0146(18) -0.0034(15) 0.0054(17)
O4 0.045(3) 0.085(4) 0.028(3) 0.000 0.000 -0.032(3)
O5 0.051(2) 0.040(2) 0.045(2) -0.0086(16) 0.0252(17) -0.0043(17)
O6 0.083(3) 0.081(4) 0.100(4) -0.040(3) 0.000(3) -0.021(3)
O7 0.044(3) 0.172(8) 0.234(9) -0.009(7) -0.009(4) 0.038(4)
O8 0.193(8) 0.148(6) 0.114(6) 0.066(5) -0.080(5) -0.091(6)
O9 0.065(3) 0.157(6) 0.081(4) -0.065(4) 0.010(3) -0.023(3)
O10 0.098(4) 0.118(5) 0.093(4) 0.064(4) 0.003(3) 0.005(4)
O11 0.070(3) 0.065(3) 0.055(2) 0.008(2) -0.003(2) 0.027(2)
C1 0.031(2) 0.036(3) 0.027(2) -0.003(2) 0.0034(18) 0.002(2)
C2 0.030(2) 0.036(2) 0.030(2) -0.001(2) 0.0036(18) 0.003(2)
C3 0.037(3) 0.031(3) 0.034(2) -0.005(2) 0.002(2) 0.004(2)
C4 0.057(3) 0.040(3) 0.037(3) 0.005(2) 0.001(2) 0.009(3)
C5 0.039(3) 0.065(4) 0.059(4) 0.016(3) -0.005(3) 0.008(3)
C6 0.033(3) 0.056(3) 0.048(3) 0.009(3) 0.007(2) 0.000(2)
C7 0.030(2) 0.034(3) 0.030(2) 0.004(2) -0.0020(19) 0.0007(19)
C8 0.033(2) 0.034(2) 0.024(2) -0.0034(19) -0.0035(18) 0.000(2)
C9 0.030(2) 0.061(3) 0.037(3) 0.012(2) -0.010(2) -0.002(2)
C10 0.034(3) 0.057(3) 0.046(3) 0.005(3) -0.009(2) -0.011(2)
C11 0.035(3) 0.043(3) 0.034(3) 0.003(2) -0.001(2) -0.006(2)
C12 0.025(2) 0.031(2) 0.034(2) -0.0019(19) -0.0034(18) -0.0030(18)
Cl1 0.0352(7) 0.0689(10) 0.0457(7) -0.0129(7) -0.0027(5) 0.0056(7)
Cl2 0.0656(13) 0.0511(12) 0.0381(10) 0.000 0.000 0.0151(9)
O2 0.029(6) 0.022(5) 0.029(6) -0.001(4) -0.014(5) 0.000(5)
O2' 0.061(10) 0.045(7) 0.057(9) -0.003(6) -0.012(7) 0.003(7)

loop_
_atom_type_symbol
_atom_type_description
_atom_type_scat_dispersion_real
_atom_type_scat_dispersion_imag
_atom_type_scat_source
C C 0.0033 0.0016 'International Tables Vol C Tables 4.2.6.8 and 6.1.1.4'
H H 0.0000 0.0000 'International Tables Vol C Tables 4.2.6.8 and 6.1.1.4'
N N 0.0061 0.0033 'International Tables Vol C Tables 4.2.6.8 and 6.1.1.4'
O O 0.0106 0.0060 'International Tables Vol C Tables 4.2.6.8 and 6.1.1.4'
Cl Cl 0.1484 0.1585 'International Tables Vol C Tables 4.2.6.8 and 6.1.1.4'
La La -0.2871 2.4523 'International Tables Vol C Tables 4.2.6.8 and 6.1.1.4'

loop_
_geom_angle_atom_site_label_1
_geom_angle_atom_site_label_2
_geom_angle_atom_site_label_3
_geom_angle
_geom_angle_site_symmetry_1
_geom_angle_site_symmetry_3
_geom_angle_publ_flag
O1 La1 O1 145.49(17) . 2_565 ?
O1 La1 O5 130.24(12) . 8_665 ?
O1 La1 O5 79.22(12) 2_565 8_665 ?
O1 La1 O5 79.22(12) . 7_565 ?
O1 La1 O5 130.24(12) 2_565 7_565 ?
O5 La1 O5 78.64(18) 8_665 7_565 ?
O1 La1 O2' 72.6(5) . . ?
O1 La1 O2' 93.9(5) 2_565 . ?
O5 La1 O2' 143.1(6) 8_665 . ?
O5 La1 O2' 78.6(5) 7_565 . ?
O1 La1 O2' 93.9(5) . 2_565 ?
O1 La1 O2' 72.6(5) 2_565 2_565 ?
O5 La1 O2' 78.6(5) 8_665 2_565 ?
O5 La1 O2' 143.1(6) 7_565 2_565 ?
O2' La1 O2' 134.2(10) . 2_565 ?
O1 La1 O4 72.74(9) . . ?
O1 La1 O4 72.74(9) 2_565 . ?
O5 La1 O4 140.68(9) 8_665 . ?
O5 La1 O4 140.68(9) 7_565 . ?
O2' La1 O4 67.1(5) . . ?
O2' La1 O4 67.1(5) 2_565 . ?
O1 La1 O2 67.8(4) . . ?
O1 La1 O2 101.9(4) 2_565 . ?
O5 La1 O2 140.6(4) 8_665 . ?
O5 La1 O2 70.8(4) 7_565 . ?
O2' La1 O2 8.7(8) . . ?
O2' La1 O2 139.9(3) 2_565 . ?
O4 La1 O2 73.3(4) . . ?
O1 La1 O2 101.9(4) . 2_565 ?
O1 La1 O2 67.8(4) 2_565 2_565 ?
O5 La1 O2 70.8(4) 8_665 2_565 ?
O5 La1 O2 140.6(4) 7_565 2_565 ?
O2' La1 O2 139.9(3) . 2_565 ?
O2' La1 O2 8.7(8) 2_565 2_565 ?
O4 La1 O2 73.3(4) . 2_565 ?
O2 La1 O2 146.6(8) . 2_565 ?
O1 La1 O3 129.04(11) . 2_565 ?
O1 La1 O3 67.40(11) 2_565 2_565 ?
O5 La1 O3 77.77(12) 8_665 2_565 ?
O5 La1 O3 64.62(11) 7_565 2_565 ?
O2' La1 O3 66.3(6) . 2_565 ?
O2' La1 O3 136.4(5) 2_565 2_565 ?
O4 La1 O3 114.45(8) . 2_565 ?
O2 La1 O3 67.1(4) . 2_565 ?
O2 La1 O3 128.9(4) 2_565 2_565 ?
O1 La1 O3 67.40(11) . . ?
O1 La1 O3 129.04(11) 2_565 . ?
O5 La1 O3 64.62(11) 8_665 . ?
O5 La1 O3 77.77(12) 7_565 . ?
O2' La1 O3 136.4(5) . . ?
O2' La1 O3 66.3(6) 2_565 . ?
O4 La1 O3 114.45(8) . . ?
O2 La1 O3 128.9(4) . . ?
O2 La1 O3 67.1(4) 2_565 . ?
O3 La1 O3 131.10(16) 2_565 . ?
O5 N1 C4 119.3(4) . . ?
O5 N1 C3 119.0(4) . . ?
C4 N1 C3 121.7(4) . . ?
C1 N2 N3 107.2(4) . . ?
C7 N3 N2 107.8(4) . . ?
C7 N4 C1 105.8(4) . . ?
C7 N4 N5 125.2(4) . . ?
C1 N4 N5 128.5(4) . . ?
N4 N5 H5A 109.8 . . ?
N4 N5 H5B 108.9 . . ?
H5A N5 H5B 109.3 . . ?
O1 N6 C12 120.4(4) . . ?
O1 N6 C11 119.0(4) . . ?
C12 N6 C11 120.7(4) . . ?
N6 O1 La1 145.1(3) . . ?
La1 O3 H3A 110.5 . . ?
La1 O3 H3B 113.4 . . ?
H3A O3 H3B 125.9 . . ?
La1 O4 H4A 113.1 . . ?
N1 O5 La1 129.6(3) . 7_566 ?
N2 C1 N4 109.3(4) . . ?
N2 C1 C2 127.5(4) . . ?
N4 C1 C2 123.2(4) . . ?
C6 C2 C3 119.3(5) . . ?
C6 C2 C1 121.3(4) . . ?
C3 C2 C1 119.4(4) . . ?
N1 C3 C2 119.9(5) . . ?
N1 C3 H3 120.1 . . ?
C2 C3 H3 120.1 . . ?
N1 C4 C5 120.1(5) . . ?
N1 C4 H4 120.0 . . ?
C5 C4 H4 120.0 . . ?
C4 C5 C6 119.8(5) . . ?
C4 C5 H5 120.1 . . ?
C6 C5 H5 120.1 . . ?
C2 C6 C5 119.3(5) . . ?
C2 C6 H6 120.3 . . ?
C5 C6 H6 120.3 . . ?
N3 C7 N4 109.8(4) . . ?
N3 C7 C8 123.9(4) . . ?
N4 C7 C8 126.3(4) . . ?
C9 C8 C12 118.6(4) . . ?
C9 C8 C7 124.9(4) . . ?
C12 C8 C7 116.4(4) . . ?
C10 C9 C8 119.4(5) . . ?
C10 C9 H9 120.3 . . ?
C8 C9 H9 120.3 . . ?
C11 C10 C9 120.3(5) . . ?
C11 C10 H10 119.8 . . ?
C9 C10 H10 119.8 . . ?
N6 C11 C10 120.0(5) . . ?
N6 C11 H11 120.0 . . ?
C10 C11 H11 120.0 . . ?
N6 C12 C8 121.0(4) . . ?
N6 C12 H12 119.5 . . ?
C8 C12 H12 119.5 . . ?
O8 Cl1 O9 109.1(5) . . ?
O8 Cl1 O7 110.6(6) . . ?
O9 Cl1 O7 106.9(5) . . ?
O8 Cl1 O6 109.7(4) . . ?
O9 Cl1 O6 109.1(3) . . ?
O7 Cl1 O6 111.4(5) . . ?
O10 Cl2 O10 112.3(6) 2 . ?
O10 Cl2 O11 109.1(3) 2 . ?
O10 Cl2 O11 108.3(3) . . ?
O10 Cl2 O11 108.3(3) 2 2 ?
O10 Cl2 O11 109.1(3) . 2 ?
O11 Cl2 O11 109.8(4) . 2 ?
La1 O2 H2A 102.7 . . ?
La1 O2 H2B 93.6 . . ?
H2A O2 H2B 141.4 . . ?
La1 O2 H2C 118.1 . . ?
H2A O2 H2C 50.8 . . ?
H2B O2 H2C 90.7 . . ?
La1 O2 H2D 121.2 . . ?
H2A O2 H2D 113.3 . . ?
H2B O2 H2D 86.0 . . ?
H2C O2 H2D 120.7 . . ?
La1 O2' H2A 113.4 . . ?
La1 O2' H2B 89.0 . . ?
H2A O2' H2B 103.9 . . ?
La1 O2' H2C 110.8 . . ?
H2A O2' H2C 46.1 . . ?
H2B O2' H2C 57.9 . . ?
La1 O2' H2D 125.7 . . ?
H2A O2' H2D 118.1 . . ?
H2B O2' H2D 63.3 . . ?
H2C O2' H2D 93.3 . . ?

loop_
_geom_bond_atom_site_label_1
_geom_bond_atom_site_label_2
_geom_bond_distance
_geom_bond_site_symmetry_2
_geom_bond_publ_flag
La1 O1 2.471(3) . ?
La1 O1 2.471(3) 2_565 ?
La1 O5 2.473(3) 8_665 ?
La1 O5 2.473(3) 7_565 ?
La1 O2' 2.53(3) . ?
La1 O2' 2.53(3) 2_565 ?
La1 O4 2.596(5) . ?
La1 O2 2.61(2) . ?
La1 O2 2.605(19) 2_565 ?
La1 O3 2.634(4) 2_565 ?
La1 O3 2.634(4) . ?
N1 O5 1.320(5) . ?
N1 C4 1.342(7) . ?
N1 C3 1.342(6) . ?
N2 C1 1.305(6) . ?
N2 N3 1.384(6) . ?
N3 C7 1.306(6) . ?
N4 C7 1.346(6) . ?
N4 C1 1.376(6) . ?
N4 N5 1.411(6) . ?
N5 H5A 0.8935 . ?
N5 H5B 0.8962 . ?
N6 O1 1.313(5) . ?
N6 C12 1.339(6) . ?
N6 C11 1.348(6) . ?
O3 H3A 0.7181 . ?
O3 H3B 0.8186 . ?
O4 H4A 0.8251 . ?
O5 La1 2.473(3) 7_566 ?
O6 Cl1 1.413(5) . ?
O7 Cl1 1.388(6) . ?
O8 Cl1 1.369(7) . ?
O9 Cl1 1.386(5) . ?
O10 Cl2 1.406(6) . ?
O11 Cl2 1.436(4) . ?
C1 C2 1.463(7) . ?
C2 C6 1.377(7) . ?
C2 C3 1.384(7) . ?
C3 H3 0.9300 . ?
C4 C5 1.366(8) . ?
C4 H4 0.9300 . ?
C5 C6 1.383(8) . ?
C5 H5 0.9300 . ?
C6 H6 0.9300 . ?
C7 C8 1.479(6) . ?
C8 C9 1.377(7) . ?
C8 C12 1.385(6) . ?
C9 C10 1.376(8) . ?
C9 H9 0.9300 . ?
C10 C11 1.365(7) . ?
C10 H10 0.9300 . ?
C11 H11 0.9300 . ?
C12 H12 0.9300 . ?
Cl2 O10 1.406(6) 2 ?
Cl2 O11 1.436(4) 2 ?
O2 H2A 0.8027 . ?
O2 H2B 0.8485 . ?
O2 H2C 0.6195 . ?
O2 H2D 0.8115 . ?
O2' H2A 0.7178 . ?
O2' H2B 1.2215 . ?
O2' H2C 0.8623 . ?
O2' H2D 0.8526 . ?

loop_
_geom_hbond_atom_site_label_D
_geom_hbond_atom_site_label_H
_geom_hbond_atom_site_label_A
_geom_hbond_distance_DH
_geom_hbond_distance_HA
_geom_hbond_distance_DA
_geom_hbond_angle_DHA
_geom_hbond_site_symmetry_A
O3 H3B O7 0.82 2.00 2.792(6) 163.6 .
O2' H2D O2 0.85 2.13 2.790(12) 134.0 2_575
O2 H2B O5 0.85 2.38 2.945(18) 125.0 7_565
O2' H2C N3 0.86 2.24 2.78(2) 120.5 1_565
O2 H2A N3 0.80 2.07 2.774(17) 146.6 1_565
O4 H4A N3 0.83 2.74 3.441(4) 143.5 1_565
O4 H4A N2 0.83 2.09 2.905(4) 167.3 1_565
O3 H3A O11 0.72 2.17 2.821(5) 151.1 7_565
N5 H5A O6 0.89 2.49 3.255(9) 144.3 3_645

loop_
_geom_torsion_atom_site_label_1
_geom_torsion_atom_site_label_2
_geom_torsion_atom_site_label_3
_geom_torsion_atom_site_label_4
_geom_torsion
_geom_torsion_site_symmetry_1
_geom_torsion_site_symmetry_2
_geom_torsion_site_symmetry_3
_geom_torsion_site_symmetry_4
_geom_torsion_publ_flag
C1 N2 N3 C7 -0.4(5) . . . . ?
C12 N6 O1 La1 19.5(7) . . . . ?
C11 N6 O1 La1 -160.8(4) . . . . ?
O1 La1 O1 N6 42.4(5) 2_565 . . . ?
O5 La1 O1 N6 -100.5(5) 8_665 . . . ?
O5 La1 O1 N6 -165.5(5) 7_565 . . . ?
O2' La1 O1 N6 113.2(7) . . . . ?
O2' La1 O1 N6 -22.1(7) 2_565 . . . ?
O4 La1 O1 N6 42.4(5) . . . . ?
O2 La1 O1 N6 121.0(7) . . . . ?
O2 La1 O1 N6 -25.6(6) 2_565 . . . ?
O3 La1 O1 N6 150.3(5) 2_565 . . . ?
O3 La1 O1 N6 -84.3(5) . . . . ?
C4 N1 O5 La1 87.6(5) . . . 7_566 ?
C3 N1 O5 La1 -91.3(5) . . . 7_566 ?
N3 N2 C1 N4 0.0(5) . . . . ?
N3 N2 C1 C2 178.8(4) . . . . ?
C7 N4 C1 N2 0.3(5) . . . . ?
N5 N4 C1 N2 172.4(5) . . . . ?
C7 N4 C1 C2 -178.5(4) . . . . ?
N5 N4 C1 C2 -6.4(8) . . . . ?
N2 C1 C2 C6 130.3(6) . . . . ?
N4 C1 C2 C6 -51.2(7) . . . . ?
N2 C1 C2 C3 -51.4(7) . . . . ?
N4 C1 C2 C3 127.1(5) . . . . ?
O5 N1 C3 C2 178.7(4) . . . . ?
C4 N1 C3 C2 -0.2(7) . . . . ?
C6 C2 C3 N1 0.7(7) . . . . ?
C1 C2 C3 N1 -177.6(4) . . . . ?
O5 N1 C4 C5 -179.4(5) . . . . ?
C3 N1 C4 C5 -0.5(8) . . . . ?
N1 C4 C5 C6 0.6(9) . . . . ?
C3 C2 C6 C5 -0.6(8) . . . . ?
C1 C2 C6 C5 177.7(5) . . . . ?
C4 C5 C6 C2 0.0(9) . . . . ?
N2 N3 C7 N4 0.6(5) . . . . ?
N2 N3 C7 C8 -178.4(4) . . . . ?
C1 N4 C7 N3 -0.6(5) . . . . ?
N5 N4 C7 N3 -173.0(5) . . . . ?
C1 N4 C7 C8 178.4(4) . . . . ?
N5 N4 C7 C8 6.0(8) . . . . ?
N3 C7 C8 C9 -152.5(5) . . . . ?
N4 C7 C8 C9 28.6(8) . . . . ?
N3 C7 C8 C12 23.9(7) . . . . ?
N4 C7 C8 C12 -155.0(5) . . . . ?
C12 C8 C9 C10 -0.3(7) . . . . ?
C7 C8 C9 C10 176.0(5) . . . . ?
C8 C9 C10 C11 -1.5(8) . . . . ?
O1 N6 C11 C10 -179.7(4) . . . . ?
C12 N6 C11 C10 0.0(7) . . . . ?
C9 C10 C11 N6 1.6(8) . . . . ?
O1 N6 C12 C8 177.9(4) . . . . ?
C11 N6 C12 C8 -1.8(7) . . . . ?
C9 C8 C12 N6 2.0(7) . . . . ?
C7 C8 C12 N6 -174.7(4) . . . . ?
